data_7714754
loop_
_publ_author_name
'McKearney, Declan'
'MacDonald, Kyle'
'Kim, Min Suk'
'Williams, Vance E.'
'Leznoff, Daniel B.'

_publ_section_title
;
 Tuning the visible colour of octahedral manganese(III) phthalocyanines
 <i>via</i> axial ligand exchange.
;
_journal_issue 3
_journal_name_full 'Dalton transactions (Cambridge, England : 2003)'
_journal_page_first 938
_journal_page_last 948
_journal_paper_doi 10.1039/d3dt03518b
_journal_volume 53
_journal_year 2024
_chemical_absolute_configuration syn
_chemical_formula_moiety 'C44 H39 F6 Mn N8 O3 Sb'
_chemical_formula_sum 'C44 H39 F6 Mn N8 O3 Sb'
_chemical_formula_weight 1018.52
_space_group_crystal_system triclinic
_space_group_IT_number 2
_space_group_name_Hall '-P 1'
_space_group_name_H-M_alt 'P -1'
_atom_sites_solution_hydrogens geom
_audit_update_record
;
2023-10-06 deposited with the CCDC.	2023-12-05 downloaded from the CCDC.
;
_cell_angle_alpha 87.2870(10)
_cell_angle_beta 81.7290(10)
_cell_angle_gamma 80.1210(10)
_cell_formula_units_Z 2
_cell_length_a 8.58110(10)
_cell_length_b 10.40450(10)
_cell_length_c 23.5751(2)
_cell_measurement_reflns_used 3665
_cell_measurement_temperature 150(2)
_cell_measurement_theta_max 66.69
_cell_measurement_theta_min 3.79
_cell_volume 2051.50(4)
_computing_cell_refinement 'Bruker SAINT'
_computing_data_collection 'Bruker APEX2'
_computing_data_reduction 'Bruker SAINT'
_computing_structure_refinement 'SHELXL-2016/6 (Sheldrick, 2016)'
_computing_structure_solution 'SHELXT 2014/5 (Sheldrick, 2014)'
_diffrn_ambient_temperature 150(2)
_diffrn_measured_fraction_theta_full 0.978
_diffrn_measured_fraction_theta_max 0.976
_diffrn_measurement_device_type 'Bruker APEX-II DUO CCD'
_diffrn_measurement_method '\f and \w scans'
_diffrn_radiation_monochromator graphite
_diffrn_radiation_type 'Cu K\a'
_diffrn_radiation_wavelength 1.54178
_diffrn_reflns_av_R_equivalents 0.0516
_diffrn_reflns_av_unetI/netI 0.0426
_diffrn_reflns_Laue_measured_fraction_full 0.978
_diffrn_reflns_Laue_measured_fraction_max 0.976
_diffrn_reflns_limit_h_max 10
_diffrn_reflns_limit_h_min -9
_diffrn_reflns_limit_k_max 12
_diffrn_reflns_limit_k_min -12
_diffrn_reflns_limit_l_max 28
_diffrn_reflns_limit_l_min -28
_diffrn_reflns_number 32711
_diffrn_reflns_point_group_measured_fraction_full 0.978
_diffrn_reflns_point_group_measured_fraction_max 0.976
_diffrn_reflns_theta_full 67.679
_diffrn_reflns_theta_max 68.365
_diffrn_reflns_theta_min 1.894
_exptl_absorpt_coefficient_mu 8.420
_exptl_absorpt_correction_T_max 1.0000
_exptl_absorpt_correction_T_min 0.7096
_exptl_absorpt_correction_type multi-scan
_exptl_absorpt_process_details sadabs
_exptl_crystal_colour brown
_exptl_crystal_density_diffrn 1.649
_exptl_crystal_description block
_exptl_crystal_F_000 1026
_exptl_crystal_size_max 0.267
_exptl_crystal_size_mid 0.249
_exptl_crystal_size_min 0.123
_refine_diff_density_max 1.762
_refine_diff_density_min -2.968
_refine_diff_density_rms 0.103
_refine_ls_extinction_method none
_refine_ls_goodness_of_fit_ref 1.050
_refine_ls_hydrogen_treatment constr
_refine_ls_matrix_type full
_refine_ls_number_parameters 568
_refine_ls_number_reflns 7379
_refine_ls_number_restraints 0
_refine_ls_restrained_S_all 1.050
_refine_ls_R_factor_all 0.0702
_refine_ls_R_factor_gt 0.0633
_refine_ls_shift/su_max 0.001
_refine_ls_shift/su_mean 0.000
_refine_ls_structure_factor_coef Fsqd
_refine_ls_weighting_details 'w=1/[\s^2^(Fo^2^)+(0.0513P)^2^+10.7570P] where P=(Fo^2^+2Fc^2^)/3'
_refine_ls_weighting_scheme calc
_refine_ls_wR_factor_gt 0.1491
_refine_ls_wR_factor_ref 0.1538
_reflns_number_gt 6530
_reflns_number_total 7379
_reflns_threshold_expression 'I > 2\s(I)'
_cod_data_source_file d3dt03518b2.cif
_cod_data_source_block KM_PcMnTHF2_SbF6_0m_a
_cod_depositor_comments 'Adding full bibliography for 7714753--7714759.cif.'
_cod_database_code 7714754
_shelx_space_group_comment
;
The symmetry employed for this shelxl refinement is uniquely defined
by the following loop, which should always be used as a source of
symmetry information in preference to the above space-group names.
They are only intended as comments.
;

loop_
_space_group_symop_operation_xyz
'x, y, z'
'-x, -y, -z'

loop_
_atom_site_label
_atom_site_type_symbol
_atom_site_fract_x
_atom_site_fract_y
_atom_site_fract_z
_atom_site_U_iso_or_equiv
_atom_site_adp_type
_atom_site_occupancy
_atom_site_site_symmetry_order
_atom_site_calc_flag
_atom_site_refinement_flags_posn
_atom_site_refinement_flags_adp
_atom_site_refinement_flags_occupancy
_atom_site_disorder_assembly
_atom_site_disorder_group
Sb1 Sb 0.16494(8) 0.78247(5) 0.77616(2) 0.0720(2) Uani 1 1 d . . . . .
F1' F -0.0513(16) 0.9029(13) 0.8001(6) 0.098(4) Uiso 0.462(9) 1 d . . P A 1
F2' F 0.0442(12) 0.6620(10) 0.8165(4) 0.070(3) Uiso 0.462(9) 1 d . . P A 1
F3' F 0.315(2) 0.6940(19) 0.7448(9) 0.140(6) Uiso 0.462(9) 1 d . . P A 1
F4' F 0.1829(15) 0.9448(11) 0.7315(5) 0.077(3) Uiso 0.462(9) 1 d . . P A 1
F4 F 0.0914(16) 0.9309(12) 0.7446(5) 0.099(4) Uiso 0.538(9) 1 d . . P A 2
F3 F 0.2966(12) 0.6230(10) 0.8088(5) 0.088(3) Uiso 0.538(9) 1 d . . P A 2
F2 F 0.3662(11) 0.7658(9) 0.7219(4) 0.074(3) Uiso 0.538(9) 1 d . . P A 2
F1 F 0.016(2) 0.7940(16) 0.8358(7) 0.144(6) Uiso 0.538(9) 1 d . . P A 2
Mn02 Mn 0.500000 0.500000 0.500000 0.0140(2) Uani 1 2 d S . P . .
Mn03 Mn 0.500000 0.500000 1.000000 0.0163(2) Uani 1 2 d S . P . .
O004 O 0.5903(4) 0.6455(3) 0.93327(13) 0.0233(7) Uani 1 1 d . . . . .
F5 F 0.0774(14) 0.7157(12) 0.7187(4) 0.210(6) Uani 1 1 d . . . . .
O005 O 0.3631(4) 0.6990(3) 0.53098(13) 0.0218(6) Uani 1 1 d . . . . .
N006 N 0.2963(4) 0.6192(3) 1.01494(15) 0.0182(7) Uani 1 1 d . . . . .
F6 F 0.2556(10) 0.8546(6) 0.8292(3) 0.147(4) Uani 1 1 d . . . . .
N007 N 0.5964(4) 0.4781(3) 0.57091(14) 0.0162(7) Uani 1 1 d . . . . .
N008 N 0.8259(4) 0.5867(3) 0.54313(15) 0.0171(7) Uani 1 1 d . . . . .
N009 N 0.6751(4) 0.5872(3) 0.46350(15) 0.0166(7) Uani 1 1 d . . . . .
O00A O -0.3797(5) 0.9955(4) 0.61101(16) 0.0404(9) Uani 1 1 d . . . . .
N00B N 0.5917(4) 0.6370(3) 0.36964(15) 0.0182(7) Uani 1 1 d . . . . .
N00C N 0.3554(4) 0.7507(3) 1.08890(15) 0.0199(7) Uani 1 1 d . . . . .
N00D N 0.1513(4) 0.5453(3) 0.94489(15) 0.0203(8) Uani 1 1 d . . . . .
N00E N 0.4168(4) 0.4159(3) 0.94074(15) 0.0190(7) Uani 1 1 d . . . . .
C00F C 0.7338(5) 0.5229(4) 0.57999(18) 0.0164(8) Uani 1 1 d . . . . .
C00G C 0.4632(5) 0.5802(4) 0.37865(18) 0.0177(8) Uani 1 1 d . . . . .
C00H C 0.1661(5) 0.6235(4) 0.98592(18) 0.0192(9) Uani 1 1 d . . . . .
C00I C 0.7973(5) 0.6172(4) 0.48975(18) 0.0159(8) Uani 1 1 d . . . . .
C00J C 0.2627(5) 0.7202(4) 1.05307(18) 0.0191(9) Uani 1 1 d . . . . .
C00K C 0.6856(5) 0.6419(4) 0.40892(17) 0.0155(8) Uani 1 1 d . . . . .
C00L C 0.2668(5) 0.4515(4) 0.92425(18) 0.0187(8) Uani 1 1 d . . . . .
C00M C 0.0449(5) 0.7317(4) 1.00650(19) 0.0207(9) Uani 1 1 d . . . . .
C00N C 0.6036(5) 0.7200(4) 1.13100(18) 0.0193(9) Uani 1 1 d . . . . .
C00O C 0.3617(5) 0.5722(4) 0.33555(18) 0.0192(9) Uani 1 1 d . . . . .
C00P C 0.1047(5) 0.7917(4) 1.04832(18) 0.0204(9) Uani 1 1 d . . . . .
C00Q C 0.8914(5) 0.6944(4) 0.45036(19) 0.0179(8) Uani 1 1 d . . . . .
C00R C 0.8205(5) 0.7106(4) 0.40000(18) 0.0173(8) Uani 1 1 d . . . . .
C00S C 0.5015(5) 0.6875(4) 1.09169(18) 0.0195(9) Uani 1 1 d . . . . .
C00T C 0.2386(5) 0.5080(4) 0.36119(18) 0.0184(8) Uani 1 1 d . . . . .
C00U C 1.0256(5) 0.7496(4) 0.4555(2) 0.0221(9) Uani 1 1 d . . . . .
H00U H 1.074071 0.738238 0.489604 0.027 Uiso 1 1 calc R U . . .
C00V C 0.7475(5) 0.6339(4) 1.12122(18) 0.0195(9) Uani 1 1 d . . . . .
C00W C 0.8723(6) 0.6406(5) 1.15173(19) 0.0244(9) Uani 1 1 d . . . . .
H00W H 0.969705 0.580805 1.145555 0.029 Uiso 1 1 calc R U . . .
C00X C 0.0154(5) 0.9010(4) 1.07704(19) 0.0229(9) Uani 1 1 d . . . . .
H00X H 0.055679 0.941606 1.105796 0.028 Uiso 1 1 calc R U . . .
C00Y C 0.8817(5) 0.7836(4) 0.35334(19) 0.0212(9) Uani 1 1 d . . . . .
H00Y H 0.834094 0.794654 0.319084 0.025 Uiso 1 1 calc R U . . .
C00Z C 0.5791(6) 0.8166(4) 1.17191(18) 0.0224(9) Uani 1 1 d . . . . .
H00Z H 0.480373 0.874559 1.178974 0.027 Uiso 1 1 calc R U . . .
C010 C 1.0130(6) 0.8386(4) 0.3588(2) 0.0251(10) Uani 1 1 d . . . . .
H010 H 1.056043 0.889347 0.327759 0.030 Uiso 1 1 calc R U . . .
C011 C 0.7039(6) 0.8245(5) 1.20163(19) 0.0269(10) Uani 1 1 d . . . . .
H011 H 0.691301 0.889861 1.229496 0.032 Uiso 1 1 calc R U . . .
C012 C 0.1192(5) 0.4836(4) 0.33041(19) 0.0211(9) Uani 1 1 d . . . . .
H012 H 0.035955 0.438672 0.347392 0.025 Uiso 1 1 calc R U . . .
C013 C -0.1056(6) 0.7777(5) 0.9912(2) 0.0264(10) Uani 1 1 d . . . . .
H013 H -0.146479 0.736536 0.962788 0.032 Uiso 1 1 calc R U . . .
C014 C 0.1287(6) 0.5284(4) 0.2738(2) 0.0250(10) Uani 1 1 d . . . . .
H014 H 0.049928 0.513455 0.251510 0.030 Uiso 1 1 calc R U . . .
C015 C 1.0853(6) 0.8217(5) 0.4091(2) 0.0261(10) Uani 1 1 d . . . . .
H015 H 1.176839 0.860320 0.411210 0.031 Uiso 1 1 calc R U . . .
C016 C 0.8489(6) 0.7385(5) 1.1918(2) 0.0276(10) Uani 1 1 d . . . . .
H016 H 0.932908 0.747122 1.212796 0.033 Uiso 1 1 calc R U . . .
C017 C 0.3702(6) 0.6162(5) 0.27865(19) 0.0256(10) Uani 1 1 d . . . . .
H017 H 0.454542 0.659143 0.261116 0.031 Uiso 1 1 calc R U . . .
C018 C -0.1341(6) 0.9470(5) 1.0617(2) 0.0272(10) Uani 1 1 d . . . . .
H018 H -0.197656 1.021182 1.080196 0.033 Uiso 1 1 calc R U . . .
C019 C -0.1940(6) 0.8871(5) 1.0196(2) 0.0281(10) Uani 1 1 d . . . . .
H019 H -0.297069 0.921654 1.010035 0.034 Uiso 1 1 calc R U . . .
C01A C 0.2495(6) 0.5941(5) 0.24876(19) 0.0267(10) Uani 1 1 d . . . . .
H01A H 0.249771 0.624953 0.210170 0.032 Uiso 1 1 calc R U . . .
C01B C 0.4070(6) 0.8220(4) 0.5100(2) 0.0293(11) Uani 1 1 d . . . . .
H01B H 0.406759 0.831184 0.468003 0.035 Uiso 1 1 calc R U . . .
H01C H 0.514925 0.828692 0.518556 0.035 Uiso 1 1 calc R U . . .
C01C C 0.5051(6) 0.7769(5) 0.9265(2) 0.0319(11) Uani 1 1 d . . . . .
H01D H 0.502674 0.828387 0.960960 0.038 Uiso 1 1 calc R U . . .
H01E H 0.394044 0.775564 0.919898 0.038 Uiso 1 1 calc R U . . .
C01D C 0.2830(7) 0.9258(5) 0.5408(3) 0.0394(13) Uani 1 1 d . . . . .
H01F H 0.332745 0.998767 0.551274 0.047 Uiso 1 1 calc R U . . .
H01G H 0.199765 0.960450 0.516401 0.047 Uiso 1 1 calc R U . . .
C01E C 0.2774(7) 0.7180(5) 0.5882(2) 0.0364(12) Uani 1 1 d . . . . .
H01H H 0.350065 0.689904 0.617130 0.044 Uiso 1 1 calc R U . . .
H01I H 0.189296 0.666490 0.594542 0.044 Uiso 1 1 calc R U . . .
C01F C 0.6909(7) 0.6066(5) 0.8797(2) 0.0368(12) Uani 1 1 d . . . . .
H01J H 0.667798 0.523448 0.866801 0.044 Uiso 1 1 calc R U . . .
H01K H 0.805162 0.594753 0.884589 0.044 Uiso 1 1 calc R U . . .
C01G C -0.4614(7) 1.0364(6) 0.6659(3) 0.0427(14) Uani 1 1 d . . . . .
H01L H -0.571675 1.017111 0.670919 0.051 Uiso 1 1 calc R U . . .
H01M H -0.466807 1.131469 0.669622 0.051 Uiso 1 1 calc R U . . .
C01H C 0.5982(8) 0.8337(6) 0.8747(3) 0.0450(15) Uani 1 1 d . . . . .
H01N H 0.690626 0.868019 0.885215 0.054 Uiso 1 1 calc R U . . .
H01O H 0.529573 0.904230 0.855769 0.054 Uiso 1 1 calc R U . . .
C01J C 0.6521(8) 0.7152(6) 0.8365(2) 0.0485(15) Uani 1 1 d . . . . .
H01P H 0.565623 0.699293 0.815483 0.058 Uiso 1 1 calc R U . . .
H01Q H 0.747309 0.725915 0.808730 0.058 Uiso 1 1 calc R U . . .
C01K C -0.3705(8) 0.9635(6) 0.7099(3) 0.0473(15) Uani 1 1 d . . . . .
H01R H -0.443391 0.937608 0.743298 0.057 Uiso 1 1 calc R U . . .
H01S H -0.297655 1.016210 0.723155 0.057 Uiso 1 1 calc R U . . .
C01L C -0.2911(9) 0.8696(7) 0.6198(3) 0.0553(17) Uani 1 1 d . . . . .
H01T H -0.344701 0.802735 0.605734 0.066 Uiso 1 1 calc R U . . .
H02T H -0.182975 0.863134 0.597628 0.066 Uiso 1 1 calc R U . . .
C01M C 0.2137(10) 0.8581(6) 0.5929(3) 0.0576(19) Uani 1 1 d . . . . .
H01U H 0.243104 0.892409 0.627649 0.069 Uiso 1 1 calc R U . . .
H01V H 0.095748 0.872814 0.595802 0.069 Uiso 1 1 calc R U . . .
C01S C -0.2784(16) 0.8458(10) 0.6782(4) 0.127(6) Uani 1 1 d . . . . .
H01W H -0.222310 0.769749 0.694650 0.153 Uiso 1 1 calc R U . . .

loop_
_atom_site_aniso_label
_atom_site_aniso_U_11
_atom_site_aniso_U_22
_atom_site_aniso_U_33
_atom_site_aniso_U_23
_atom_site_aniso_U_13
_atom_site_aniso_U_12
Sb1 0.1253(5) 0.0683(3) 0.0342(2) -0.0071(2) 0.0034(2) -0.0593(3)
Mn02 0.0148(4) 0.0158(4) 0.0123(4) 0.0027(3) -0.0033(3) -0.0047(3)
Mn03 0.0186(5) 0.0137(4) 0.0153(4) -0.0020(3) -0.0025(3) 0.0018(4)
O004 0.0270(16) 0.0188(15) 0.0208(15) 0.0028(12) 0.0009(12) 0.0016(13)
F5 0.257(11) 0.287(12) 0.144(7) -0.087(8) 0.004(7) -0.217(10)
O005 0.0262(16) 0.0182(15) 0.0198(15) -0.0014(12) 0.0007(12) -0.0032(12)
N006 0.0212(18) 0.0160(17) 0.0165(17) 0.0005(13) -0.0024(14) -0.0011(14)
F6 0.220(8) 0.113(5) 0.112(5) -0.067(4) -0.130(5) 0.066(5)
N007 0.0174(17) 0.0173(17) 0.0151(17) 0.0017(13) -0.0033(13) -0.0052(14)
N008 0.0184(17) 0.0154(16) 0.0184(17) 0.0008(13) -0.0046(14) -0.0036(14)
N009 0.0160(17) 0.0174(17) 0.0172(17) 0.0009(13) -0.0031(13) -0.0044(14)
O00A 0.045(2) 0.043(2) 0.032(2) 0.0069(16) -0.0008(16) -0.0106(18)
N00B 0.0200(18) 0.0189(17) 0.0159(17) 0.0022(14) -0.0013(14) -0.0050(14)
N00C 0.0232(19) 0.0176(17) 0.0172(17) -0.0001(14) -0.0015(14) 0.0002(14)
N00D 0.0226(19) 0.0180(18) 0.0196(18) 0.0012(14) -0.0024(14) -0.0020(15)
N00E 0.0227(19) 0.0168(17) 0.0159(17) -0.0001(14) -0.0019(14) 0.0004(14)
C00F 0.017(2) 0.0138(19) 0.019(2) 0.0001(15) -0.0066(16) -0.0012(16)
C00G 0.020(2) 0.017(2) 0.016(2) 0.0026(16) -0.0040(16) -0.0037(16)
C00H 0.021(2) 0.017(2) 0.018(2) 0.0037(16) -0.0024(16) -0.0019(17)
C00I 0.016(2) 0.0134(18) 0.019(2) 0.0007(15) -0.0032(16) -0.0028(15)
C00J 0.023(2) 0.0152(19) 0.017(2) 0.0004(16) 0.0012(16) -0.0010(16)
C00K 0.015(2) 0.0150(19) 0.0160(19) 0.0008(15) -0.0012(15) -0.0022(15)
C00L 0.022(2) 0.016(2) 0.018(2) 0.0021(16) -0.0030(16) -0.0019(17)
C00M 0.022(2) 0.017(2) 0.021(2) 0.0025(17) -0.0006(17) -0.0001(17)
C00N 0.023(2) 0.019(2) 0.015(2) 0.0011(16) -0.0022(16) -0.0035(17)
C00O 0.023(2) 0.019(2) 0.017(2) -0.0005(16) -0.0049(17) -0.0041(17)
C00P 0.022(2) 0.017(2) 0.020(2) 0.0034(16) 0.0021(17) -0.0010(17)
C00Q 0.015(2) 0.0147(19) 0.024(2) 0.0004(16) -0.0022(16) -0.0024(16)
C00R 0.0141(19) 0.017(2) 0.020(2) -0.0004(16) 0.0004(16) -0.0027(16)
C00S 0.025(2) 0.017(2) 0.016(2) -0.0006(16) -0.0001(16) -0.0026(17)
C00T 0.023(2) 0.0153(19) 0.017(2) -0.0003(16) -0.0057(16) -0.0017(16)
C00U 0.019(2) 0.021(2) 0.029(2) 0.0016(18) -0.0071(18) -0.0066(17)
C00V 0.024(2) 0.017(2) 0.017(2) 0.0025(16) -0.0022(16) -0.0028(17)
C00W 0.025(2) 0.025(2) 0.022(2) -0.0004(18) -0.0049(18) -0.0018(19)
C00X 0.026(2) 0.020(2) 0.021(2) -0.0020(17) -0.0001(17) 0.0014(18)
C00Y 0.022(2) 0.021(2) 0.019(2) 0.0035(17) -0.0016(17) -0.0032(17)
C00Z 0.031(2) 0.019(2) 0.017(2) 0.0001(16) 0.0005(17) -0.0048(18)
C010 0.026(2) 0.020(2) 0.028(2) 0.0039(18) 0.0057(19) -0.0081(18)
C011 0.037(3) 0.026(2) 0.018(2) -0.0039(18) -0.0002(19) -0.008(2)
C012 0.021(2) 0.020(2) 0.023(2) -0.0009(17) -0.0078(17) -0.0018(17)
C013 0.025(2) 0.022(2) 0.030(2) 0.0002(19) -0.0031(19) -0.0006(19)
C014 0.027(2) 0.025(2) 0.025(2) -0.0035(18) -0.0138(19) -0.0023(19)
C015 0.022(2) 0.023(2) 0.034(3) 0.0007(19) -0.0019(19) -0.0087(18)
C016 0.030(3) 0.035(3) 0.020(2) -0.0012(19) -0.0073(19) -0.007(2)
C017 0.033(3) 0.028(2) 0.017(2) 0.0009(18) -0.0041(18) -0.009(2)
C018 0.024(2) 0.021(2) 0.032(2) -0.0015(19) 0.0041(19) 0.0042(18)
C019 0.022(2) 0.023(2) 0.035(3) 0.003(2) -0.0023(19) 0.0053(19)
C01A 0.034(3) 0.030(2) 0.017(2) 0.0006(18) -0.0090(19) -0.004(2)
C01B 0.032(3) 0.020(2) 0.034(3) 0.0035(19) 0.000(2) -0.004(2)
C01C 0.037(3) 0.020(2) 0.035(3) 0.006(2) -0.001(2) 0.002(2)
C01D 0.048(3) 0.020(2) 0.045(3) -0.002(2) 0.003(3) 0.001(2)
C01E 0.051(3) 0.029(3) 0.023(2) -0.002(2) 0.009(2) -0.002(2)
C01F 0.048(3) 0.030(3) 0.026(3) -0.001(2) 0.013(2) -0.003(2)
C01G 0.046(3) 0.032(3) 0.043(3) 0.006(2) 0.001(3) 0.004(2)
C01H 0.048(3) 0.032(3) 0.048(3) 0.019(3) 0.002(3) -0.001(3)
C01J 0.061(4) 0.051(4) 0.026(3) 0.012(3) 0.005(3) -0.003(3)
C01K 0.047(3) 0.053(4) 0.036(3) -0.001(3) -0.001(3) 0.006(3)
C01L 0.064(4) 0.044(4) 0.054(4) -0.018(3) -0.004(3) 0.003(3)
C01M 0.076(5) 0.035(3) 0.048(4) -0.005(3) 0.023(3) 0.005(3)
C01S 0.200(12) 0.088(7) 0.043(4) 0.003(4) 0.005(6) 0.101(8)

loop_
_atom_type_symbol
_atom_type_description
_atom_type_scat_dispersion_real
_atom_type_scat_dispersion_imag
_atom_type_scat_source
C C 0.0181 0.0091 'International Tables Vol C Tables 4.2.6.8 and 6.1.1.4'
H H 0.0000 0.0000 'International Tables Vol C Tables 4.2.6.8 and 6.1.1.4'
F F 0.0727 0.0534 'International Tables Vol C Tables 4.2.6.8 and 6.1.1.4'
Mn Mn -0.5299 2.8052 'International Tables Vol C Tables 4.2.6.8 and 6.1.1.4'
N N 0.0311 0.0180 'International Tables Vol C Tables 4.2.6.8 and 6.1.1.4'
O O 0.0492 0.0322 'International Tables Vol C Tables 4.2.6.8 and 6.1.1.4'
Sb Sb -0.0562 5.8946 'International Tables Vol C Tables 4.2.6.8 and 6.1.1.4'

loop_
_geom_angle_atom_site_label_1
_geom_angle_atom_site_label_2
_geom_angle_atom_site_label_3
_geom_angle
_geom_angle_site_symmetry_1
_geom_angle_site_symmetry_3
_geom_angle_publ_flag
F4 Sb1 F1 95.6(7) . . ?
F3' Sb1 F6 100.2(7) . . ?
F4 Sb1 F6 94.9(5) . . ?
F1 Sb1 F6 77.5(6) . . ?
F3' Sb1 F5 79.0(8) . . ?
F4 Sb1 F5 82.6(6) . . ?
F1 Sb1 F5 105.1(6) . . ?
F6 Sb1 F5 176.5(4) . . ?
F3' Sb1 F2' 103.8(8) . . ?
F6 Sb1 F2' 106.5(4) . . ?
F5 Sb1 F2' 77.0(4) . . ?
F3' Sb1 F4' 98.5(8) . . ?
F6 Sb1 F4' 85.4(4) . . ?
F5 Sb1 F4' 91.4(5) . . ?
F2' Sb1 F4' 152.1(5) . . ?
F4 Sb1 F2 91.4(5) . . ?
F1 Sb1 F2 167.1(6) . . ?
F6 Sb1 F2 91.2(4) . . ?
F5 Sb1 F2 86.4(4) . . ?
F4 Sb1 F3 167.6(5) . . ?
F1 Sb1 F3 93.1(6) . . ?
F6 Sb1 F3 78.4(4) . . ?
F5 Sb1 F3 103.6(5) . . ?
F2 Sb1 F3 78.5(4) . . ?
F3' Sb1 F1' 167.3(8) . . ?
F6 Sb1 F1' 90.7(4) . . ?
F5 Sb1 F1' 89.7(6) . . ?
F2' Sb1 F1' 79.0(5) . . ?
F4' Sb1 F1' 75.7(5) . . ?
N007 Mn02 N007 180.0 . 2_666 ?
N007 Mn02 N009 89.89(14) . . ?
N007 Mn02 N009 90.11(14) 2_666 . ?
N007 Mn02 N009 90.11(14) . 2_666 ?
N007 Mn02 N009 89.89(14) 2_666 2_666 ?
N009 Mn02 N009 180.0 . 2_666 ?
N007 Mn02 O005 90.99(13) . 2_666 ?
N007 Mn02 O005 89.01(13) 2_666 2_666 ?
N009 Mn02 O005 91.10(13) . 2_666 ?
N009 Mn02 O005 88.91(13) 2_666 2_666 ?
N007 Mn02 O005 89.01(13) . . ?
N007 Mn02 O005 90.99(13) 2_666 . ?
N009 Mn02 O005 88.90(13) . . ?
N009 Mn02 O005 91.09(13) 2_666 . ?
O005 Mn02 O005 180.0 2_666 . ?
N006 Mn03 N006 180.00(18) . 2_667 ?
N006 Mn03 N00E 90.02(15) . . ?
N006 Mn03 N00E 89.98(15) 2_667 . ?
N006 Mn03 N00E 89.98(15) . 2_667 ?
N006 Mn03 N00E 90.02(15) 2_667 2_667 ?
N00E Mn03 N00E 180.0 . 2_667 ?
N006 Mn03 O004 90.61(13) . 2_667 ?
N006 Mn03 O004 89.39(13) 2_667 2_667 ?
N00E Mn03 O004 89.85(14) . 2_667 ?
N00E Mn03 O004 90.15(13) 2_667 2_667 ?
N006 Mn03 O004 89.39(13) . . ?
N006 Mn03 O004 90.61(13) 2_667 . ?
N00E Mn03 O004 90.15(13) . . ?
N00E Mn03 O004 89.85(14) 2_667 . ?
O004 Mn03 O004 180.0 2_667 . ?
C01C O004 C01F 109.2(4) . . ?
C01C O004 Mn03 122.6(3) . . ?
C01F O004 Mn03 123.2(3) . . ?
C01B O005 C01E 107.8(4) . . ?
C01B O005 Mn02 123.8(3) . . ?
C01E O005 Mn02 122.7(3) . . ?
C00J N006 C00H 108.2(4) . . ?
C00J N006 Mn03 125.7(3) . . ?
C00H N006 Mn03 125.9(3) . . ?
C00G N007 C00F 107.9(3) 2_666 . ?
C00G N007 Mn02 126.1(3) 2_666 . ?
C00F N007 Mn02 125.9(3) . . ?
C00F N008 C00I 123.1(4) . . ?
C00I N009 C00K 108.6(3) . . ?
C00I N009 Mn02 126.0(3) . . ?
C00K N009 Mn02 125.0(3) . . ?
C01L O00A C01G 106.2(4) . . ?
C00K N00B C00G 123.3(4) . . ?
C00S N00C C00J 123.2(4) . . ?
C00L N00D C00H 123.1(4) . . ?
C00S N00E C00L 108.7(4) 2_667 . ?
C00S N00E Mn03 125.7(3) 2_667 . ?
C00L N00E Mn03 125.5(3) . . ?
N008 C00F N007 127.5(4) . . ?
N008 C00F C00T 123.6(4) . 2_666 ?
N007 C00F C00T 108.8(4) . 2_666 ?
N00B C00G N007 126.9(4) . 2_666 ?
N00B C00G C00O 123.7(4) . . ?
N007 C00G C00O 109.4(4) 2_666 . ?
N00D C00H N006 127.3(4) . . ?
N00D C00H C00M 123.9(4) . . ?
N006 C00H C00M 108.8(4) . . ?
N008 C00I N009 127.5(4) . . ?
N008 C00I C00Q 123.4(4) . . ?
N009 C00I C00Q 109.1(4) . . ?
N00C C00J N006 127.6(4) . . ?
N00C C00J C00P 123.5(4) . . ?
N006 C00J C00P 108.9(4) . . ?
N00B C00K N009 128.2(4) . . ?
N00B C00K C00R 123.1(4) . . ?
N009 C00K C00R 108.7(4) . . ?
N00D C00L N00E 128.0(4) . . ?
N00D C00L C00V 123.5(4) . 2_667 ?
N00E C00L C00V 108.4(4) . 2_667 ?
C013 C00M C00P 121.5(4) . . ?
C013 C00M C00H 131.4(4) . . ?
C00P C00M C00H 107.1(4) . . ?
C00V C00N C00Z 121.4(4) . . ?
C00V C00N C00S 107.1(4) . . ?
C00Z C00N C00S 131.5(4) . . ?
C017 C00O C00T 121.6(4) . . ?
C017 C00O C00G 131.5(4) . . ?
C00T C00O C00G 106.9(4) . . ?
C00M C00P C00X 121.4(4) . . ?
C00M C00P C00J 107.0(4) . . ?
C00X C00P C00J 131.6(4) . . ?
C00U C00Q C00R 121.3(4) . . ?
C00U C00Q C00I 132.2(4) . . ?
C00R C00Q C00I 106.5(4) . . ?
C00Y C00R C00Q 120.9(4) . . ?
C00Y C00R C00K 132.0(4) . . ?
C00Q C00R C00K 107.1(4) . . ?
N00C C00S N00E 127.8(4) . 2_667 ?
N00C C00S C00N 123.5(4) . . ?
N00E C00S C00N 108.7(4) 2_667 . ?
C00O C00T C012 121.2(4) . . ?
C00O C00T C00F 106.9(4) . 2_666 ?
C012 C00T C00F 131.8(4) . 2_666 ?
C015 C00U C00Q 117.4(4) . . ?
C00W C00V C00N 121.4(4) . . ?
C00W C00V C00L 131.6(4) . 2_667 ?
C00N C00V C00L 106.9(4) . 2_667 ?
C00V C00W C016 117.2(4) . . ?
C018 C00X C00P 117.0(4) . . ?
C010 C00Y C00R 117.7(4) . . ?
C011 C00Z C00N 117.2(4) . . ?
C00Y C010 C015 121.6(4) . . ?
C00Z C011 C016 121.6(4) . . ?
C014 C012 C00T 116.5(4) . . ?
C00M C013 C019 117.0(5) . . ?
C01A C014 C012 122.1(4) . . ?
C00U C015 C010 121.2(4) . . ?
C00W C016 C011 121.2(5) . . ?
C01A C017 C00O 116.8(4) . . ?
C00X C018 C019 121.6(4) . . ?
C013 C019 C018 121.4(4) . . ?
C014 C01A C017 121.7(4) . . ?
O005 C01B C01D 105.8(4) . . ?
O004 C01C C01H 104.8(4) . . ?
C01M C01D C01B 104.7(4) . . ?
O005 C01E C01M 106.8(4) . . ?
O004 C01F C01J 106.3(4) . . ?
O00A C01G C01K 107.4(5) . . ?
C01C C01H C01J 101.9(5) . . ?
C01F C01J C01H 102.2(5) . . ?
C01G C01K C01S 103.0(6) . . ?
C01S C01L O00A 110.6(5) . . ?
C01E C01M C01D 107.9(5) . . ?
C01L C01S C01K 107.1(6) . . ?

loop_
_geom_bond_atom_site_label_1
_geom_bond_atom_site_label_2
_geom_bond_distance
_geom_bond_site_symmetry_2
_geom_bond_publ_flag
Sb1 F3' 1.561(19) . ?
Sb1 F4 1.741(12) . ?
Sb1 F1 1.753(17) . ?
Sb1 F6 1.817(5) . ?
Sb1 F5 1.856(7) . ?
Sb1 F2' 1.897(10) . ?
Sb1 F4' 1.965(12) . ?
Sb1 F2 1.983(10) . ?
Sb1 F3 2.027(10) . ?
Sb1 F1' 2.074(13) . ?
Mn02 N007 1.957(3) . ?
Mn02 N007 1.957(3) 2_666 ?
Mn02 N009 1.960(4) . ?
Mn02 N009 1.960(3) 2_666 ?
Mn02 O005 2.294(3) 2_666 ?
Mn02 O005 2.294(3) . ?
Mn03 N006 1.959(4) . ?
Mn03 N006 1.959(4) 2_667 ?
Mn03 N00E 1.961(4) . ?
Mn03 N00E 1.961(4) 2_667 ?
Mn03 O004 2.279(3) 2_667 ?
Mn03 O004 2.279(3) . ?
O004 C01C 1.449(5) . ?
O004 C01F 1.456(6) . ?
O005 C01B 1.441(6) . ?
O005 C01E 1.446(6) . ?
N006 C00J 1.381(6) . ?
N006 C00H 1.386(6) . ?
N007 C00G 1.381(5) 2_666 ?
N007 C00F 1.387(6) . ?
N008 C00F 1.322(6) . ?
N008 C00I 1.330(5) . ?
N009 C00I 1.377(6) . ?
N009 C00K 1.379(5) . ?
O00A C01L 1.420(8) . ?
O00A C01G 1.427(7) . ?
N00B C00K 1.320(6) . ?
N00B C00G 1.324(6) . ?
N00C C00S 1.322(6) . ?
N00C C00J 1.324(6) . ?
N00D C00L 1.321(6) . ?
N00D C00H 1.326(6) . ?
N00E C00S 1.377(5) 2_667 ?
N00E C00L 1.383(6) . ?
C00F C00T 1.452(6) 2_666 ?
C00G C00O 1.445(6) . ?
C00H C00M 1.445(6) . ?
C00I C00Q 1.448(6) . ?
C00J C00P 1.447(6) . ?
C00K C00R 1.447(6) . ?
C00L C00V 1.456(6) 2_667 ?
C00M C013 1.390(7) . ?
C00M C00P 1.393(6) . ?
C00N C00V 1.392(6) . ?
C00N C00Z 1.395(6) . ?
C00N C00S 1.451(6) . ?
C00O C017 1.392(6) . ?
C00O C00T 1.396(6) . ?
C00P C00X 1.401(6) . ?
C00Q C00U 1.394(6) . ?
C00Q C00R 1.401(6) . ?
C00R C00Y 1.397(6) . ?
C00T C012 1.401(6) . ?
C00U C015 1.385(7) . ?
C00V C00W 1.386(7) . ?
C00W C016 1.391(7) . ?
C00X C018 1.383(7) . ?
C00Y C010 1.372(7) . ?
C00Z C011 1.377(7) . ?
C010 C015 1.406(7) . ?
C011 C016 1.399(7) . ?
C012 C014 1.389(7) . ?
C013 C019 1.396(7) . ?
C014 C01A 1.386(7) . ?
C017 C01A 1.388(7) . ?
C018 C019 1.397(7) . ?
C01B C01D 1.511(7) . ?
C01C C01H 1.514(7) . ?
C01D C01M 1.487(8) . ?
C01E C01M 1.470(8) . ?
C01F C01J 1.510(8) . ?
C01G C01K 1.488(8) . ?
C01H C01J 1.528(9) . ?
C01K C01S 1.505(10) . ?
C01L C01S 1.404(11) . ?
